data_7119603
loop_
_publ_author_name
'Zhang, Yuexia'
'Wong, Zeng Rong'
'Wu, Xingxing'
'Lauw, Sherman J. L.'
'Huang, Xuan'
'Webster, Richard D.'
'Chi, Yonggui Robin'

_publ_section_title
;
 Sulfoxidation of alkenes and alkynes with NFSI as a radical initiator and
 selective oxidant.
;
_journal_issue 1
_journal_name_full 'Chemical communications (Cambridge, England)'
_journal_page_first 184
_journal_page_last 187
_journal_paper_doi 10.1039/c6cc08631d
_journal_volume 53
_journal_year 2016
_chemical_formula_sum 'C15 H14 O S'
_chemical_formula_weight 242.32
_space_group_crystal_system orthorhombic
_space_group_IT_number 19
_space_group_name_Hall 'P 2ac 2ab'
_space_group_name_H-M_alt 'P 21 21 21'
_symmetry_space_group_name_Hall 'P 2ac 2ab'
_symmetry_space_group_name_H-M 'P 21 21 21'
_atom_sites_solution_hydrogens geom
_audit_update_record
;
2016-08-01 deposited with the CCDC.
2016-11-29 downloaded from the CCDC.
;
_cell_angle_alpha 90
_cell_angle_beta 90
_cell_angle_gamma 90
_cell_formula_units_Z 4
_cell_length_a 5.73030(10)
_cell_length_b 7.7701(2)
_cell_length_c 27.8613(6)
_cell_measurement_reflns_used 6405
_cell_measurement_temperature 103.(2)
_cell_measurement_theta_max 67.3633
_cell_measurement_theta_min 8.3646
_cell_volume 1240.52(5)
_computing_cell_refinement 'SAINT V8.35A (Bruker AXS Inc., 2015)'
_computing_data_collection 'APEX3 (Bruker AXS Inc., 2015)'
_computing_data_reduction 'SAINT V8.35A (Bruker AXS Inc., 2015)'
_computing_molecular_graphics 'XP (Bruker AXS Inc., 2015)'
_computing_publication_material 'APEX3 (Bruker AXS Inc., 2015)'
_computing_structure_refinement 'SHELXL-2014/7 (Sheldrick, 2014)'
_computing_structure_solution 'XS, VERSION 2013/1'
_diffrn_ambient_temperature 103.(2)
_diffrn_detector_area_resol_mean 8.3333
_diffrn_measured_fraction_theta_full 0.968
_diffrn_measured_fraction_theta_max 0.968
_diffrn_measurement_device_type 'CCD area detector'
_diffrn_measurement_method 'phi and omega scans'
_diffrn_radiation_monochromator 'Multilayer Mirror'
_diffrn_radiation_type CuK\a
_diffrn_radiation_wavelength 1.54178
_diffrn_reflns_av_R_equivalents 0.1736
_diffrn_reflns_av_unetI/netI 0.0396
_diffrn_reflns_limit_h_max 6
_diffrn_reflns_limit_h_min 0
_diffrn_reflns_limit_k_max 9
_diffrn_reflns_limit_k_min 0
_diffrn_reflns_limit_l_max 32
_diffrn_reflns_limit_l_min 0
_diffrn_reflns_number 1300
_diffrn_reflns_theta_full 67.38
_diffrn_reflns_theta_max 67.38
_diffrn_reflns_theta_min 8.36
_diffrn_source 'Incoatec Microfocus Source'
_diffrn_source_type 'Bruker Kappa Duo Apex II'
_exptl_absorpt_coefficient_mu 2.138
_exptl_absorpt_correction_T_max 0.92
_exptl_absorpt_correction_T_min 0.58
_exptl_absorpt_correction_type multi-scan
_exptl_absorpt_process_details 'TWINABS - Bruker AXS scaling for twinned crystals - Version 2012/1'
_exptl_crystal_colour colourless
_exptl_crystal_density_diffrn 1.297
_exptl_crystal_density_method 'not measured'
_exptl_crystal_description needle
_exptl_crystal_F_000 512
_exptl_crystal_size_max 0.300
_exptl_crystal_size_mid 0.060
_exptl_crystal_size_min 0.040
_refine_diff_density_max 0.687
_refine_diff_density_min -0.349
_refine_ls_abs_structure_details
;

No quotients, so Flack parameter determined by classical intensity fit
;
_refine_ls_abs_structure_Flack 0.53(4)
_refine_ls_extinction_method none
_refine_ls_goodness_of_fit_ref 1.077
_refine_ls_hydrogen_treatment constr
_refine_ls_matrix_type full
_refine_ls_number_parameters 155
_refine_ls_number_reflns 1300
_refine_ls_number_restraints 0
_refine_ls_restrained_S_all 1.077
_refine_ls_R_factor_all 0.0466
_refine_ls_R_factor_gt 0.0438
_refine_ls_shift/su_max 0.000
_refine_ls_shift/su_mean 0.000
_refine_ls_structure_factor_coef Fsqd
_refine_ls_weighting_details 'w=1/[\s^2^(Fo^2^)+(0.0367P)^2^+1.7476P] where P=(Fo^2^+2Fc^2^)/3'
_refine_ls_weighting_scheme calc
_refine_ls_wR_factor_gt 0.1004
_refine_ls_wR_factor_ref 0.1016
_reflns_number_gt 1258
_reflns_number_total 1300
_reflns_threshold_expression 'I > 2\s(I)'
_cod_data_source_file c6cc08631d2.cif
_cod_data_source_block cyg191s
_cod_depositor_comments
;
The following automatic conversions were performed:

'_exptl_absorpt_correction_type' value 'Multi-Scan' changed to
'multi-scan' according to
/usr/data/users/saulius/crontab/automatic-downloads/current/RSC/lib/dictionaries/cif_core.dic
dictionary named 'cif_core.dic' version 2.4.2 from 2011-04-26.

Automatic conversion script
Id: cif_fix_values 4268 2015-11-12 08:31:59Z antanas 
;
_cod_database_code 7119603

loop_
_space_group_symop_operation_xyz
'x, y, z'
'-x+1/2, -y, z+1/2'
'-x, y+1/2, -z+1/2'
'x+1/2, -y+1/2, -z'

loop_
_atom_site_type_symbol
_atom_site_label
_atom_site_fract_x
_atom_site_fract_y
_atom_site_fract_z
_atom_site_U_iso_or_equiv
_atom_site_adp_type
_atom_site_calc_flag
_atom_site_refinement_flags_adp
_atom_site_refinement_flags_posn
_atom_site_occupancy
C C1 0.2990(7) 1.0799(5) 0.12455(11) 0.0193(8) Uani d . . 1
H H1 0.4607 1.1062 0.1262 0.023 Uiso calc U R 1
C C2 0.2295(7) 0.9305(5) 0.10671(11) 0.0189(8) Uani d . . 1
H H2 0.0672 0.9061 0.108 0.023 Uiso calc U R 1
C C3 0.3807(6) 0.7998(4) 0.08521(11) 0.0168(7) Uani d . . 1
C C4 0.3100(7) 0.6277(5) 0.08428(12) 0.0205(8) Uani d . . 1
H H4 0.162 0.5975 0.0971 0.025 Uiso calc U R 1
C C5 0.4500(7) 0.5004(5) 0.06511(11) 0.0201(8) Uani d . . 1
H H5 0.3975 0.3844 0.0657 0.024 Uiso calc U R 1
C C6 0.6657(7) 0.5380(4) 0.04493(11) 0.0178(8) Uani d . . 1
C C7 0.8150(7) 0.3993(5) 0.02353(12) 0.0238(8) Uani d . . 1
H H7A 0.8116 0.2976 0.0443 0.036 Uiso calc U R 1
H H7B 0.9759 0.4408 0.0206 0.036 Uiso calc U R 1
H H7C 0.7551 0.3689 -0.0083 0.036 Uiso calc U R 1
C C8 0.7361(6) 0.7110(5) 0.04510(11) 0.0180(7) Uani d . . 1
H H8 0.8812 0.7411 0.0309 0.022 Uiso calc U R 1
C C9 0.6010(7) 0.8382(5) 0.06520(11) 0.0180(7) Uani d . . 1
H H9 0.6566 0.9534 0.0656 0.022 Uiso calc U R 1
C C10 0.1738(6) 1.2266(5) 0.20771(11) 0.0186(7) Uani d . . 1
C C11 0.0253(8) 1.1514(5) 0.24053(12) 0.0249(9) Uani d . . 1
H H11 -0.1157 1.0983 0.2304 0.03 Uiso calc U R 1
C C12 0.0875(9) 1.1552(5) 0.28889(13) 0.0325(10) Uani d . . 1
H H12 -0.0118 1.1043 0.3122 0.039 Uiso calc U R 1
C C13 0.2927(9) 1.2327(6) 0.30292(13) 0.0353(10) Uani d . . 1
H H13 0.3333 1.2355 0.336 0.042 Uiso calc U R 1
C C14 0.4407(8) 1.3066(6) 0.26939(14) 0.0340(10) Uani d . . 1
H H14 0.5826 1.3586 0.2794 0.041 Uiso calc U R 1
C C15 0.3809(7) 1.3043(5) 0.22118(13) 0.0265(9) Uani d . . 1
H H15 0.4802 1.3552 0.1979 0.032 Uiso calc U R 1
O O1 -0.1441(5) 1.1495(3) 0.14160(9) 0.0264(6) Uani d . . 1
S S1 0.08892(16) 1.23159(11) 0.14537(3) 0.0201(2) Uani d . . 1

loop_
_atom_site_aniso_label
_atom_site_aniso_U_11
_atom_site_aniso_U_22
_atom_site_aniso_U_33
_atom_site_aniso_U_12
_atom_site_aniso_U_13
_atom_site_aniso_U_23
C1 0.0105(17) 0.0247(19) 0.0228(16) 0.0045(18) 0.0000(13) -0.0028(14)
C2 0.0128(19) 0.0236(18) 0.0203(15) -0.0014(17) -0.0027(13) 0.0026(13)
C3 0.0146(18) 0.0208(17) 0.0150(13) 0.0007(17) -0.0024(13) 0.0008(12)
C4 0.0143(19) 0.0259(19) 0.0212(15) -0.0043(18) 0.0008(14) 0.0018(14)
C5 0.022(2) 0.0169(17) 0.0219(15) -0.0017(17) -0.0007(15) 0.0006(13)
C6 0.0191(19) 0.0184(18) 0.0160(14) 0.0013(15) -0.0040(14) 0.0008(13)
C7 0.023(2) 0.0220(18) 0.0262(16) 0.0009(19) 0.0017(15) -0.0028(14)
C8 0.0161(18) 0.0208(17) 0.0170(13) -0.0014(16) -0.0017(13) 0.0015(13)
C9 0.0194(19) 0.0181(17) 0.0165(14) -0.0047(18) -0.0025(14) -0.0003(12)
C10 0.0180(18) 0.0162(16) 0.0215(14) 0.0043(17) -0.0012(13) -0.0049(14)
C11 0.024(2) 0.0220(19) 0.0283(19) -0.0047(18) 0.0018(16) -0.0063(15)
C12 0.045(3) 0.028(2) 0.0239(17) -0.001(2) 0.0025(19) 0.0000(15)
C13 0.042(3) 0.037(2) 0.0275(17) 0.015(2) -0.0104(17) -0.0089(17)
C14 0.017(2) 0.037(3) 0.048(2) 0.005(2) -0.0107(17) -0.0208(19)
C15 0.018(2) 0.024(2) 0.0372(19) -0.0005(18) 0.0051(16) -0.0095(15)
O1 0.0188(14) 0.0289(14) 0.0315(13) 0.0015(12) -0.0021(11) -0.0032(11)
S1 0.0171(4) 0.0203(4) 0.0231(4) 0.0025(4) 0.0010(3) -0.0005(3)

loop_
_atom_type_symbol
_atom_type_description
_atom_type_scat_dispersion_real
_atom_type_scat_dispersion_imag
_atom_type_scat_source
C C 0.0181 0.0091 'International Tables Vol C Tables 4.2.6.8 and 6.1.1.4'
H H 0.0000 0.0000 'International Tables Vol C Tables 4.2.6.8 and 6.1.1.4'
O O 0.0492 0.0322 'International Tables Vol C Tables 4.2.6.8 and 6.1.1.4'
S S 0.3331 0.5567 'International Tables Vol C Tables 4.2.6.8 and 6.1.1.4'

loop_
_geom_angle_atom_site_label_1
_geom_angle_atom_site_label_2
_geom_angle_atom_site_label_3
_geom_angle
C2 C1 S1 119.9(3)
C1 C2 C3 125.8(4)
C4 C3 C9 117.0(3)
C4 C3 C2 120.0(3)
C9 C3 C2 123.0(3)
C5 C4 C3 121.6(4)
C4 C5 C6 121.5(3)
C5 C6 C8 117.1(3)
C5 C6 C7 121.2(3)
C8 C6 C7 121.7(3)
C9 C8 C6 121.9(3)
C8 C9 C3 120.8(3)
C11 C10 C15 122.3(3)
C11 C10 S1 118.8(3)
C15 C10 S1 118.9(3)
C10 C11 C12 118.3(4)
C13 C12 C11 120.1(4)
C12 C13 C14 120.8(3)
C13 C14 C15 119.8(4)
C10 C15 C14 118.7(4)
O1 S1 C1 107.49(17)
O1 S1 C10 107.55(16)
C1 S1 C10 96.73(15)

loop_
_geom_bond_atom_site_label_1
_geom_bond_atom_site_label_2
_geom_bond_distance
C1 C2 1.324(5)
C1 S1 1.782(4)
C2 C3 1.463(5)
C3 C4 1.397(5)
C3 C9 1.412(5)
C4 C5 1.381(5)
C5 C6 1.389(5)
C6 C8 1.404(5)
C6 C7 1.499(5)
C8 C9 1.374(5)
C10 C11 1.379(5)
C10 C15 1.384(5)
C10 S1 1.804(3)
C11 C12 1.394(5)
C12 C13 1.378(6)
C13 C14 1.386(6)
C14 C15 1.386(5)
O1 S1 1.483(3)
